data_4510940
loop_
_publ_author_name
'Das, Babulal'
'Baruah, Jubaraj B.'

_publ_section_title
;
 Water Bridged Assembly and Dimer Formation in Co-Crystals of Caffeine or
 Theophylline with Polycarboxylic Acids
;
_journal_coden_ASTM CGDEFU
_journal_issue 1
_journal_name_full 'Crystal Growth & Design'
_journal_page_first 278
_journal_page_last 286
_journal_paper_doi 10.1021/cg1012846
_journal_volume 11
_journal_year 2011
_chemical_formula_sum 'C12 H14 N6 O7'
_chemical_formula_weight 354.29
_space_group_IT_number 2
_symmetry_cell_setting triclinic
_symmetry_space_group_name_Hall '-P 1'
_symmetry_space_group_name_H-M 'P -1'
_atom_sites_solution_hydrogens geom
_atom_sites_solution_primary direct
_atom_sites_solution_secondary difmap
_audit_creation_method SHELXL-97
_cell_angle_alpha 97.385(4)
_cell_angle_beta 95.162(3)
_cell_angle_gamma 107.772(3)
_cell_formula_units_Z 4
_cell_length_a 8.1862(5)
_cell_length_b 9.7027(5)
_cell_length_c 20.4351(11)
_cell_measurement_reflns_used 4116
_cell_measurement_temperature 296(2)
_cell_measurement_theta_max 23.02
_cell_measurement_theta_min 2.30
_cell_volume 1518.43(15)
_computing_cell_refinement 'Bruker SMART'
_computing_data_collection 'Bruker SMART'
_computing_data_reduction 'Bruker SAINT'
_computing_molecular_graphics 'Bruker SHELXTL'
_computing_publication_material 'Bruker SHELXTL'
_computing_structure_refinement 'SHELXL-97 (Sheldrick, 1997)'
_computing_structure_solution 'SHELXS-97 (Sheldrick, 1990)'
_diffrn_ambient_temperature 296(2)
_diffrn_measured_fraction_theta_full 0.951
_diffrn_measured_fraction_theta_max 0.951
_diffrn_measurement_device_type 'CCD area detector'
_diffrn_measurement_method 'phi and omega scans'
_diffrn_radiation_monochromator graphite
_diffrn_radiation_source 'fine-focus sealed tube'
_diffrn_radiation_type MoK\a
_diffrn_radiation_wavelength 0.71073
_diffrn_reflns_av_R_equivalents 0.0365
_diffrn_reflns_av_sigmaI/netI 0.0398
_diffrn_reflns_limit_h_max 7
_diffrn_reflns_limit_h_min -9
_diffrn_reflns_limit_k_max 11
_diffrn_reflns_limit_k_min -11
_diffrn_reflns_limit_l_max 23
_diffrn_reflns_limit_l_min -23
_diffrn_reflns_number 19359
_diffrn_reflns_theta_full 24.50
_diffrn_reflns_theta_max 24.50
_diffrn_reflns_theta_min 1.01
_exptl_absorpt_coefficient_mu 0.130
_exptl_absorpt_correction_type none
_exptl_crystal_colour colorless
_exptl_crystal_density_diffrn 1.550
_exptl_crystal_density_method 'not measured'
_exptl_crystal_description plates
_exptl_crystal_F_000 736
_exptl_crystal_size_max 0.28
_exptl_crystal_size_mid 0.18
_exptl_crystal_size_min 0.12
_refine_diff_density_max 0.241
_refine_diff_density_min -0.243
_refine_diff_density_rms 0.047
_refine_ls_extinction_method none
_refine_ls_goodness_of_fit_ref 0.819
_refine_ls_hydrogen_treatment mixed
_refine_ls_matrix_type full
_refine_ls_number_parameters 503
_refine_ls_number_reflns 4806
_refine_ls_number_restraints 0
_refine_ls_restrained_S_all 0.819
_refine_ls_R_factor_all 0.0746
_refine_ls_R_factor_gt 0.0453
_refine_ls_shift/su_max 0.000
_refine_ls_shift/su_mean 0.000
_refine_ls_structure_factor_coef Fsqd
_refine_ls_weighting_details 'calc w=1/[\s^2^(Fo^2^)+(0.1000P)^2^+0.7448P] where P=(Fo^2^+2Fc^2^)/3'
_refine_ls_weighting_scheme calc
_refine_ls_wR_factor_gt 0.1159
_refine_ls_wR_factor_ref 0.1418
_reflns_number_gt 3312
_reflns_number_total 4806
_reflns_threshold_expression >2sigma(I)
_cod_duplicate_entry 4500221
_cod_data_source_file cg1012846_si_003.cif
_cod_data_source_block 35-pyzdca-theo
_cod_depositor_comments
;
The following automatic conversions were performed:

'_symmetry_cell_setting' value 'Triclinic' changed to 'triclinic'
according to
/usr/data/users/saulius/automatic-downloads/retrospective/ACS/lib/dictionaries/cif_core.dic
dictionary named 'cif_core.dic' version 2.4.2 from 2011-04-26.

Automatic conversion script
Id: cif_fix_values 2281 2013-09-26 08:29:07Z andrius 

2025-01-26
Z value and formula fixed to values more according to usual
chemical conventions.                 miguel
;
_cod_original_formula_sum 'C24 H28 N12 O14'
_cod_original_formula_weight 708.58
_cod_original_formula_units_Z 2
_cod_original_sg_symbol_H-M P-1
_cod_database_code 4510940

loop_
_symmetry_equiv_pos_as_xyz
'x, y, z'
'-x, -y, -z'

loop_
_atom_site_label
_atom_site_type_symbol
_atom_site_fract_x
_atom_site_fract_y
_atom_site_fract_z
_atom_site_U_iso_or_equiv
_atom_site_adp_type
_atom_site_occupancy
_atom_site_symmetry_multiplicity
_atom_site_calc_flag
_atom_site_refinement_flags
C1 C 0.4706(4) 0.4241(3) 0.12040(15) 0.0558(8) Uani 1 1 d .
H1A H 0.5534 0.3721 0.1203 0.084 Uiso 1 1 calc R
H1B H 0.3967 0.3954 0.0784 0.084 Uiso 1 1 calc R
H1C H 0.4020 0.4011 0.1556 0.084 Uiso 1 1 calc R
C2 C 0.5056(4) 0.6618(3) 0.08552(13) 0.0424(7) Uani 1 1 d .
C3 C 0.5361(4) 0.8994(4) 0.05033(15) 0.0592(9) Uani 1 1 d .
H3A H 0.4972 0.9709 0.0756 0.089 Uiso 1 1 calc R
H3B H 0.4431 0.8369 0.0174 0.089 Uiso 1 1 calc R
H3C H 0.6317 0.9484 0.0288 0.089 Uiso 1 1 calc R
C4 C 0.7280(3) 0.8731(3) 0.14443(12) 0.0385(6) Uani 1 1 d .
C5 C 0.9438(4) 1.0211(3) 0.20922(14) 0.0486(7) Uani 1 1 d .
H5 H 1.0320 1.1061 0.2292 0.058 Uiso 1 1 calc R
C6 C 0.7780(3) 0.7932(3) 0.18761(12) 0.0364(6) Uani 1 1 d .
C7 C 0.6958(3) 0.6400(3) 0.18355(12) 0.0368(6) Uani 1 1 d .
C8 C 0.6381(4) 1.2377(3) 0.26870(15) 0.0606(9) Uani 1 1 d .
H8A H 0.7495 1.2768 0.2547 0.091 Uiso 1 1 calc R
H8B H 0.6223 1.3076 0.3032 0.091 Uiso 1 1 calc R
H8C H 0.5493 1.2180 0.2315 0.091 Uiso 1 1 calc R
C9 C 0.7481(4) 1.1115(3) 0.34927(13) 0.0435(7) Uani 1 1 d .
C10 C 0.8597(4) 0.9917(3) 0.43326(14) 0.0552(8) Uani 1 1 d .
H10A H 0.9519 0.9583 0.4192 0.083 Uiso 1 1 calc R
H10B H 0.7999 0.9299 0.4625 0.083 Uiso 1 1 calc R
H10C H 0.9068 1.0909 0.4564 0.083 Uiso 1 1 calc R
C11 C 0.6164(3) 0.8561(3) 0.34479(12) 0.0380(6) Uani 1 1 d .
C12 C 0.4632(4) 0.6329(3) 0.31836(13) 0.0438(7) Uani 1 1 d .
H12 H 0.4187 0.5324 0.3181 0.053 Uiso 1 1 calc R
C13 C 0.4999(3) 0.8488(3) 0.29129(12) 0.0375(6) Uani 1 1 d .
C14 C 0.4983(4) 0.9733(3) 0.26237(13) 0.0398(6) Uani 1 1 d .
C15 C 0.3433(4) 0.5168(3) 0.54550(13) 0.0400(7) Uani 1 1 d .
C16 C 0.2785(3) 0.5895(3) 0.49467(12) 0.0359(6) Uani 1 1 d .
C17 C 0.1466(3) 0.5423(3) 0.44224(12) 0.0369(6) Uani 1 1 d .
H17 H 0.0678 0.4485 0.4290 0.044 Uiso 1 1 calc R
C18 C 0.1575(3) 0.6667(3) 0.41331(13) 0.0378(6) Uani 1 1 d .
C19 C 0.0534(4) 0.6860(3) 0.35506(13) 0.0404(7) Uani 1 1 d .
C20 C -0.0122(4) 0.3784(3) 0.14405(14) 0.0450(7) Uani 1 1 d .
C21 C 0.0202(3) 0.5238(3) 0.12298(13) 0.0397(7) Uani 1 1 d .
C22 C -0.0565(3) 0.5721(3) 0.07063(12) 0.0375(6) Uani 1 1 d .
H22 H -0.1477 0.5167 0.0380 0.045 Uiso 1 1 calc R
C23 C 0.0324(3) 0.7196(3) 0.07785(12) 0.0374(6) Uani 1 1 d .
C24 C 0.0188(4) 0.8373(3) 0.04150(13) 0.0398(6) Uani 1 1 d .
H13A H 0.352(6) -0.027(6) 0.425(2) 0.127(17) Uiso 1 1 d .
H14A H 0.107(10) 0.254(8) 0.353(4) 0.23(4) Uiso 1 1 d .
H13B H 0.313(6) 0.092(5) 0.390(2) 0.102(15) Uiso 1 1 d .
H14B H 0.297(6) 0.292(5) 0.369(2) 0.115(16) Uiso 1 1 d .
H4N H 0.978(4) 0.869(3) 0.2651(16) 0.063(9) Uiso 1 1 d .
H8N H 0.312(4) 0.656(3) 0.2409(15) 0.056(9) Uiso 1 1 d .
H10N H 0.453(5) 0.800(4) 0.5263(17) 0.082(11) Uiso 1 1 d .
H12N H 0.223(4) 0.833(3) 0.1525(14) 0.047(8) Uiso 1 1 d .
H6O H 0.306(5) 0.343(4) 0.5731(19) 0.085(12) Uiso 1 1 d .
H7O H -0.122(5) 0.572(4) 0.2891(18) 0.080(11) Uiso 1 1 d .
H9O H -0.142(6) 0.192(5) 0.126(2) 0.134(18) Uiso 1 1 d .
H12O H -0.118(6) 0.900(5) -0.026(2) 0.127(16) Uiso 1 1 d .
N1 N 0.5621(3) 0.5826(2) 0.13081(10) 0.0404(6) Uani 1 1 d .
N2 N 0.5916(3) 0.8105(2) 0.09512(11) 0.0437(6) Uani 1 1 d .
N3 N 0.8295(3) 1.0158(2) 0.15738(12) 0.0474(6) Uani 1 1 d .
N4 N 0.9185(3) 0.8910(2) 0.22952(11) 0.0433(6) Uani 1 1 d .
N5 N 0.6278(3) 1.1005(2) 0.29432(11) 0.0427(6) Uani 1 1 d .
N6 N 0.7385(3) 0.9857(2) 0.37490(10) 0.0417(6) Uani 1 1 d .
N7 N 0.5956(3) 0.7223(2) 0.36204(11) 0.0432(6) Uani 1 1 d .
N8 N 0.4010(3) 0.7029(2) 0.27490(11) 0.0388(6) Uani 1 1 d .
N9 N 0.2873(3) 0.7833(2) 0.44623(11) 0.0431(6) Uani 1 1 d .
N10 N 0.3595(3) 0.7332(2) 0.49509(11) 0.0415(6) Uani 1 1 d .
N11 N 0.1483(3) 0.6356(2) 0.16055(11) 0.0438(6) Uani 1 1 d .
N12 N 0.1532(3) 0.7519(3) 0.13178(11) 0.0418(6) Uani 1 1 d .
O1 O 0.3864(3) 0.6022(2) 0.04113(10) 0.0589(6) Uani 1 1 d .
O2 O 0.7318(3) 0.5589(2) 0.22004(9) 0.0484(5) Uani 1 1 d .
O3 O 0.8588(3) 1.2278(2) 0.37257(10) 0.0605(6) Uani 1 1 d .
O4 O 0.4003(3) 0.9777(2) 0.21372(9) 0.0551(6) Uani 1 1 d .
O5 O 0.4677(3) 0.5821(2) 0.58660(10) 0.0556(6) Uani 1 1 d .
O6 O 0.2555(3) 0.3772(2) 0.54059(10) 0.0531(6) Uani 1 1 d .
O7 O -0.0609(3) 0.5630(2) 0.32513(11) 0.0630(7) Uani 1 1 d .
O8 O 0.0738(3) 0.8035(2) 0.33669(10) 0.0549(6) Uani 1 1 d .
O9 O -0.1453(3) 0.2747(2) 0.10767(10) 0.0530(6) Uani 1 1 d .
O10 O 0.0749(3) 0.3584(2) 0.19029(11) 0.0677(7) Uani 1 1 d .
O11 O 0.1276(3) 0.9607(2) 0.05679(10) 0.0547(6) Uani 1 1 d .
O12 O -0.1114(3) 0.8027(2) -0.00505(10) 0.0540(5) Uani 1 1 d .
O13 O 0.3852(3) 0.0700(3) 0.41801(13) 0.0758(8) Uani 1 1 d .
O14 O 0.2047(4) 0.2224(3) 0.34524(14) 0.0809(8) Uani 1 1 d .

loop_
_atom_site_aniso_label
_atom_site_aniso_U_11
_atom_site_aniso_U_22
_atom_site_aniso_U_33
_atom_site_aniso_U_23
_atom_site_aniso_U_13
_atom_site_aniso_U_12
C1 0.054(2) 0.0434(17) 0.0570(18) 0.0073(14) -0.0147(15) 0.0041(14)
C2 0.0357(16) 0.0527(17) 0.0368(15) 0.0106(13) -0.0037(13) 0.0125(13)
C3 0.059(2) 0.066(2) 0.0541(18) 0.0287(15) -0.0094(16) 0.0205(17)
C4 0.0386(16) 0.0419(15) 0.0361(14) 0.0087(11) -0.0014(13) 0.0155(13)
C5 0.0519(19) 0.0381(16) 0.0517(17) 0.0113(13) -0.0054(15) 0.0104(13)
C6 0.0342(15) 0.0371(14) 0.0357(14) 0.0063(11) -0.0042(12) 0.0107(12)
C7 0.0340(15) 0.0421(15) 0.0345(14) 0.0084(12) -0.0003(12) 0.0128(12)
C8 0.078(2) 0.0345(16) 0.0588(19) 0.0149(14) -0.0128(17) 0.0054(15)
C9 0.0410(17) 0.0397(16) 0.0415(15) 0.0051(12) -0.0060(13) 0.0050(13)
C10 0.057(2) 0.0587(19) 0.0416(16) 0.0034(14) -0.0202(15) 0.0164(15)
C11 0.0383(16) 0.0365(15) 0.0369(14) 0.0084(11) -0.0018(12) 0.0097(12)
C12 0.0477(18) 0.0368(15) 0.0447(15) 0.0125(12) -0.0051(14) 0.0114(13)
C13 0.0390(16) 0.0341(14) 0.0351(14) 0.0083(11) -0.0036(12) 0.0068(12)
C14 0.0408(16) 0.0379(15) 0.0357(14) 0.0078(11) -0.0011(13) 0.0066(12)
C15 0.0375(17) 0.0415(16) 0.0387(15) 0.0088(12) -0.0034(13) 0.0107(13)
C16 0.0346(15) 0.0331(14) 0.0360(14) 0.0068(11) -0.0049(12) 0.0076(12)
C17 0.0368(15) 0.0297(13) 0.0402(14) 0.0065(11) -0.0047(12) 0.0076(11)
C18 0.0378(16) 0.0341(14) 0.0389(14) 0.0067(11) -0.0039(12) 0.0101(12)
C19 0.0409(17) 0.0378(16) 0.0400(15) 0.0060(12) -0.0053(13) 0.0120(12)
C20 0.0473(18) 0.0403(16) 0.0437(16) 0.0107(13) -0.0015(15) 0.0094(14)
C21 0.0343(15) 0.0397(15) 0.0377(14) 0.0049(12) -0.0019(12) 0.0037(12)
C22 0.0317(15) 0.0399(15) 0.0353(14) 0.0032(11) -0.0036(12) 0.0068(12)
C23 0.0327(15) 0.0390(15) 0.0368(14) 0.0058(11) -0.0023(12) 0.0084(12)
C24 0.0351(16) 0.0406(16) 0.0428(15) 0.0091(12) -0.0001(13) 0.0116(13)
N1 0.0351(13) 0.0403(12) 0.0401(12) 0.0077(10) -0.0092(10) 0.0074(10)
N2 0.0420(14) 0.0478(14) 0.0406(13) 0.0151(10) -0.0067(11) 0.0138(11)
N3 0.0484(15) 0.0399(13) 0.0511(14) 0.0139(10) -0.0043(12) 0.0107(11)
N4 0.0429(14) 0.0413(13) 0.0410(13) 0.0086(10) -0.0095(11) 0.0100(11)
N5 0.0461(14) 0.0333(12) 0.0391(12) 0.0080(9) -0.0089(11) 0.0019(10)
N6 0.0392(14) 0.0414(13) 0.0379(12) 0.0067(10) -0.0085(10) 0.0070(10)
N7 0.0466(15) 0.0417(13) 0.0389(12) 0.0113(10) -0.0065(11) 0.0124(11)
N8 0.0396(14) 0.0337(12) 0.0372(12) 0.0064(10) -0.0075(11) 0.0064(10)
N9 0.0446(14) 0.0383(12) 0.0417(13) 0.0094(10) -0.0105(11) 0.0098(11)
N10 0.0416(14) 0.0368(13) 0.0402(12) 0.0079(10) -0.0107(11) 0.0079(11)
N11 0.0412(14) 0.0408(13) 0.0424(13) 0.0094(10) -0.0065(11) 0.0055(11)
N12 0.0423(14) 0.0327(13) 0.0423(13) 0.0072(10) -0.0087(11) 0.0039(11)
O1 0.0495(13) 0.0675(14) 0.0489(12) 0.0095(10) -0.0201(10) 0.0108(11)
O2 0.0542(13) 0.0400(11) 0.0458(11) 0.0149(9) -0.0127(9) 0.0100(9)
O3 0.0562(14) 0.0424(12) 0.0630(13) 0.0038(10) -0.0182(11) -0.0035(10)
O4 0.0645(14) 0.0395(11) 0.0497(12) 0.0125(9) -0.0253(11) 0.0073(10)
O5 0.0493(13) 0.0496(12) 0.0567(12) 0.0169(10) -0.0201(11) 0.0039(10)
O6 0.0545(13) 0.0391(11) 0.0579(13) 0.0195(9) -0.0156(11) 0.0053(10)
O7 0.0728(16) 0.0416(12) 0.0569(13) 0.0103(10) -0.0342(12) 0.0038(11)
O8 0.0603(14) 0.0401(11) 0.0579(12) 0.0163(9) -0.0183(10) 0.0110(10)
O9 0.0527(13) 0.0395(11) 0.0577(13) 0.0124(10) -0.0100(10) 0.0046(10)
O10 0.0700(16) 0.0589(14) 0.0662(14) 0.0279(11) -0.0190(12) 0.0102(11)
O11 0.0501(13) 0.0411(11) 0.0654(13) 0.0167(10) -0.0099(10) 0.0056(10)
O12 0.0481(13) 0.0524(13) 0.0560(12) 0.0159(10) -0.0131(10) 0.0112(10)
O13 0.0783(18) 0.0405(13) 0.0851(18) 0.0160(12) -0.0366(14) -0.0038(12)
O14 0.0633(18) 0.0709(17) 0.0927(19) -0.0029(14) -0.0225(15) 0.0145(14)

loop_
_atom_type_symbol
_atom_type_description
_atom_type_scat_dispersion_real
_atom_type_scat_dispersion_imag
_atom_type_scat_source
C C 0.0033 0.0016 'International Tables Vol C Tables 4.2.6.8 and 6.1.1.4'
N N 0.0061 0.0033 'International Tables Vol C Tables 4.2.6.8 and 6.1.1.4'
O O 0.0106 0.0060 'International Tables Vol C Tables 4.2.6.8 and 6.1.1.4'
H H 0.0000 0.0000 'International Tables Vol C Tables 4.2.6.8 and 6.1.1.4'

loop_
_geom_angle_atom_site_label_1
_geom_angle_atom_site_label_2
_geom_angle_atom_site_label_3
_geom_angle
N1 C1 H1A 109.5
N1 C1 H1B 109.5
H1A C1 H1B 109.5
N1 C1 H1C 109.5
H1A C1 H1C 109.5
H1B C1 H1C 109.5
O1 C2 N2 122.1(2)
O1 C2 N1 121.7(3)
N2 C2 N1 116.3(2)
N2 C3 H3A 109.5
N2 C3 H3B 109.5
H3A C3 H3B 109.5
N2 C3 H3C 109.5
H3A C3 H3C 109.5
H3B C3 H3C 109.5
N3 C4 C6 111.7(2)
N3 C4 N2 126.7(2)
C6 C4 N2 121.5(2)
N3 C5 N4 113.0(3)
N3 C5 H5 123.5
N4 C5 H5 123.5
C4 C6 N4 105.4(2)
C4 C6 C7 122.8(2)
N4 C6 C7 131.7(2)
O2 C7 N1 120.0(2)
O2 C7 C6 127.5(2)
N1 C7 C6 112.6(2)
N5 C8 H8A 109.5
N5 C8 H8B 109.5
H8A C8 H8B 109.5
N5 C8 H8C 109.5
H8A C8 H8C 109.5
H8B C8 H8C 109.5
O3 C9 N6 121.6(2)
O3 C9 N5 121.0(3)
N6 C9 N5 117.4(2)
N6 C10 H10A 109.5
N6 C10 H10B 109.5
H10A C10 H10B 109.5
N6 C10 H10C 109.5
H10A C10 H10C 109.5
H10B C10 H10C 109.5
N7 C11 C13 111.5(2)
N7 C11 N6 126.3(2)
C13 C11 N6 122.1(2)
N7 C12 N8 113.0(2)
N7 C12 H12 123.5
N8 C12 H12 123.5
C11 C13 N8 105.4(2)
C11 C13 C14 122.5(2)
N8 C13 C14 132.1(2)
O4 C14 N5 120.1(2)
O4 C14 C13 127.4(2)
N5 C14 C13 112.5(2)
O5 C15 O6 124.5(2)
O5 C15 C16 121.8(2)
O6 C15 C16 113.8(2)
N10 C16 C17 107.4(2)
N10 C16 C15 118.7(2)
C17 C16 C15 133.9(2)
C16 C17 C18 104.4(2)
C16 C17 H17 127.8
C18 C17 H17 127.8
N9 C18 C17 111.1(2)
N9 C18 C19 118.5(2)
C17 C18 C19 130.5(2)
O8 C19 O7 124.3(2)
O8 C19 C18 123.3(2)
O7 C19 C18 112.4(2)
O10 C20 O9 123.8(3)
O10 C20 C21 122.6(2)
O9 C20 C21 113.6(2)
N11 C21 C22 110.8(2)
N11 C21 C20 116.2(2)
C22 C21 C20 133.0(2)
C23 C22 C21 104.9(2)
C23 C22 H22 127.6
C21 C22 H22 127.6
N12 C23 C22 106.8(2)
N12 C23 C24 119.1(2)
C22 C23 C24 134.1(2)
O11 C24 O12 124.3(2)
O11 C24 C23 119.7(2)
O12 C24 C23 116.0(2)
C7 N1 C2 126.3(2)
C7 N1 C1 117.5(2)
C2 N1 C1 116.2(2)
C4 N2 C2 120.4(2)
C4 N2 C3 120.8(2)
C2 N2 C3 118.8(2)
C5 N3 C4 103.7(2)
C5 N4 C6 106.2(2)
C5 N4 H4N 128(2)
C6 N4 H4N 125(2)
C14 N5 C9 126.2(2)
C14 N5 C8 117.4(2)
C9 N5 C8 116.4(2)
C11 N6 C9 119.2(2)
C11 N6 C10 121.2(2)
C9 N6 C10 119.6(2)
C12 N7 C11 103.9(2)
C12 N8 C13 106.2(2)
C12 N8 H8N 123.1(19)
C13 N8 H8N 130.6(18)
N10 N9 C18 105.2(2)
N9 N10 C16 111.9(2)
N9 N10 H10N 119(2)
C16 N10 H10N 129(2)
N12 N11 C21 105.0(2)
N11 N12 C23 112.6(2)
N11 N12 H12N 115.1(19)
C23 N12 H12N 132(2)
C15 O6 H6O 107(2)
C19 O7 H7O 113(2)
C20 O9 H9O 102(3)
C24 O12 H12O 111(2)
H13A O13 H13B 116(4)
H14A O14 H14B 106(5)

loop_
_geom_bond_atom_site_label_1
_geom_bond_atom_site_label_2
_geom_bond_distance
C1 N1 1.468(3)
C1 H1A 0.9600
C1 H1B 0.9600
C1 H1C 0.9600
C2 O1 1.213(3)
C2 N2 1.378(4)
C2 N1 1.408(3)
C3 N2 1.468(3)
C3 H3A 0.9600
C3 H3B 0.9600
C3 H3C 0.9600
C4 N3 1.358(3)
C4 C6 1.361(4)
C4 N2 1.363(3)
C5 N3 1.334(4)
C5 N4 1.341(4)
C5 H5 0.9300
C6 N4 1.380(3)
C6 C7 1.420(4)
C7 O2 1.231(3)
C7 N1 1.390(3)
C8 N5 1.473(3)
C8 H8A 0.9600
C8 H8B 0.9600
C8 H8C 0.9600
C9 O3 1.217(3)
C9 N6 1.372(3)
C9 N5 1.396(3)
C10 N6 1.464(3)
C10 H10A 0.9600
C10 H10B 0.9600
C10 H10C 0.9600
C11 N7 1.354(3)
C11 C13 1.364(3)
C11 N6 1.372(3)
C12 N7 1.333(3)
C12 N8 1.339(3)
C12 H12 0.9300
C13 N8 1.379(3)
C13 C14 1.414(4)
C14 O4 1.234(3)
C14 N5 1.394(3)
C15 O5 1.208(3)
C15 O6 1.311(3)
C15 C16 1.475(4)
C16 N10 1.347(3)
C16 C17 1.374(4)
C17 C18 1.394(4)
C17 H17 0.9300
C18 N9 1.343(3)
C18 C19 1.466(4)
C19 O8 1.214(3)
C19 O7 1.305(3)
C20 O10 1.204(3)
C20 O9 1.321(3)
C20 C21 1.481(4)
C21 N11 1.346(3)
C21 C22 1.395(4)
C22 C23 1.375(4)
C22 H22 0.9300
C23 N12 1.348(3)
C23 C24 1.465(4)
C24 O11 1.236(3)
C24 O12 1.293(3)
N4 H4N 0.92(3)
N8 H8N 0.92(3)
N9 N10 1.332(3)
N10 H10N 0.96(4)
N11 N12 1.330(3)
N12 H12N 0.85(3)
O6 H6O 0.90(4)
O7 H7O 0.88(4)
O9 H9O 0.93(5)
O12 H12O 1.10(5)
O13 H13A 0.93(5)
O13 H13B 0.87(4)
O14 H14A 0.96(7)
O14 H14B 0.89(5)
